data_4506680
loop_
_publ_author_name
'Cai, Song-Liang'
'Zheng, Sheng-Run'
'Wen, Zhen-Zhen'
'Fan, Jun'
'Wang, Ning'
'Zhang, Wei-Guang'

_publ_section_title
;
 Two Types of New Three-Dimensional d--f Heterometallic Coordination
 Polymers Based on 2-(Pyridin-3-yl)-1H-Imidazole-4,5-Dicarboxylate and
 Oxalate Ligands: Syntheses, Structures, Luminescence, and Magnetic
 Properties
;
_journal_issue 9
_journal_name_full 'Crystal Growth &amp; Design'
_journal_page_first 4441
_journal_paper_doi 10.1021/cg300613t
_journal_volume 12
_journal_year 2012
_chemical_formula_moiety 'C22 H13 Ag3 Gd2 N6 O15'
_chemical_formula_sum 'C22 H13 Ag3 Gd2 N6 O15'
_chemical_formula_weight 1239.49
_chemical_name_systematic
; 
 ? 
;
_space_group_IT_number 14
_symmetry_cell_setting monoclinic
_symmetry_space_group_name_Hall '-P 2ybc'
_symmetry_space_group_name_H-M 'P 1 21/c 1'
_atom_sites_solution_hydrogens geom
_atom_sites_solution_primary direct
_atom_sites_solution_secondary difmap
_audit_creation_method SHELXL-97
_cell_angle_alpha 90.00
_cell_angle_beta 117.149(2)
_cell_angle_gamma 90.00
_cell_formula_units_Z 4
_cell_length_a 8.4073(4)
_cell_length_b 23.5633(12)
_cell_length_c 15.3911(6)
_cell_measurement_reflns_used 9924
_cell_measurement_temperature 298(2)
_cell_measurement_theta_max 27.91
_cell_measurement_theta_min 2.58
_cell_volume 2713.1(2)
_computing_cell_refinement 'Bruker SAINT'
_computing_data_collection 'Bruker APEX2'
_computing_data_reduction 'Bruker SAINT'
_computing_molecular_graphics 'Bruker SHELXTL'
_computing_publication_material 'Bruker SHELXTL'
_computing_structure_refinement 'SHELXL-97 (Sheldrick, 2008)'
_computing_structure_solution 'SHELXS-97 (Sheldrick, 2008)'
_diffrn_ambient_temperature 298(2)
_diffrn_measured_fraction_theta_full 0.941
_diffrn_measured_fraction_theta_max 0.941
_diffrn_radiation_monochromator graphite
_diffrn_radiation_source 'fine-focus sealed tube'
_diffrn_radiation_type MoK\a
_diffrn_radiation_wavelength 0.71073
_diffrn_reflns_av_R_equivalents 0.0375
_diffrn_reflns_av_sigmaI/netI 0.0422
_diffrn_reflns_limit_h_max 9
_diffrn_reflns_limit_h_min -9
_diffrn_reflns_limit_k_max 28
_diffrn_reflns_limit_k_min -27
_diffrn_reflns_limit_l_max 18
_diffrn_reflns_limit_l_min -18
_diffrn_reflns_number 17956
_diffrn_reflns_theta_full 25.00
_diffrn_reflns_theta_max 25.00
_diffrn_reflns_theta_min 1.72
_exptl_absorpt_coefficient_mu 7.039
_exptl_absorpt_correction_T_max 0.2943
_exptl_absorpt_correction_T_min 0.2266
_exptl_absorpt_correction_type multi-scan
_exptl_absorpt_process_details 'SADABS (Sheldrick, 1996)'
_exptl_crystal_colour yellow
_exptl_crystal_density_diffrn 3.035
_exptl_crystal_density_method 'not measured'
_exptl_crystal_description block
_exptl_crystal_F_000 2304
_exptl_crystal_size_max 0.30
_exptl_crystal_size_mid 0.25
_exptl_crystal_size_min 0.23
_refine_diff_density_max 5.065
_refine_diff_density_min -4.174
_refine_diff_density_rms 0.581
_refine_ls_extinction_method none
_refine_ls_goodness_of_fit_ref 1.090
_refine_ls_hydrogen_treatment constr
_refine_ls_matrix_type full
_refine_ls_number_parameters 433
_refine_ls_number_reflns 4483
_refine_ls_number_restraints 114
_refine_ls_restrained_S_all 1.077
_refine_ls_R_factor_all 0.1180
_refine_ls_R_factor_gt 0.1072
_refine_ls_shift/su_max 0.000
_refine_ls_shift/su_mean 0.000
_refine_ls_structure_factor_coef Fsqd
_refine_ls_weighting_details 'calc w=1/[\s^2^(Fo^2^)+(0.0100P)^2^+468.0000P] where P=(Fo^2^+2Fc^2^)/3'
_refine_ls_weighting_scheme calc
_refine_ls_wR_factor_gt 0.2187
_refine_ls_wR_factor_ref 0.2251
_reflns_number_gt 3860
_reflns_number_total 4483
_reflns_threshold_expression >2sigma(I)
_cod_data_source_file cg300613t_si_001.cif
_cod_data_source_block Gd-Ag
_cod_depositor_comments
;
The following automatic conversions were performed:

'_symmetry_cell_setting' value 'Monoclinic' changed to 'monoclinic'
according to /home/saulius/struct/CIF-dictionaries/cif_core.dic
dictionary named 'cif_core.dic' version 2.4.2 from 2011-04-26.

Automatic conversion script
Id: cif_fix_values 1891 2012-01-12 08:04:46Z andrius 
;
_cod_original_sg_symbol_H-M P2(1)/c
_cod_database_code 4506680

loop_
_symmetry_equiv_pos_as_xyz
'x, y, z'
'-x, y+1/2, -z+1/2'
'-x, -y, -z'
'x, -y-1/2, z-1/2'

loop_
_atom_site_label
_atom_site_type_symbol
_atom_site_fract_x
_atom_site_fract_y
_atom_site_fract_z
_atom_site_U_iso_or_equiv
_atom_site_adp_type
_atom_site_occupancy
_atom_site_symmetry_multiplicity
_atom_site_calc_flag
_atom_site_refinement_flags
Gd1 Gd 0.99746(16) 0.75935(5) 0.34345(9) 0.0259(3) Uani 1 1 d .
Gd2 Gd 1.15675(16) 0.77668(5) 0.64857(9) 0.0247(3) Uani 1 1 d .
Ag2 Ag 0.9889(3) 1.01753(10) 0.72551(16) 0.0436(6) Uani 1 1 d .
Ag3 Ag 0.2352(4) 1.07134(11) 0.17849(17) 0.0534(7) Uani 1 1 d .
Ag1 Ag 0.6779(3) 0.93280(10) 0.27506(16) 0.0492(6) Uani 1 1 d .
O1 O 0.930(2) 0.8622(7) 0.3522(14) 0.037(4) Uani 1 1 d .
O6 O 1.089(3) 0.7055(8) 0.5297(16) 0.050(6) Uani 1 1 d .
O7 O 1.071(2) 0.8032(7) 0.2181(12) 0.033(4) Uani 1 1 d .
O2 O 1.075(2) 0.8195(7) 0.4920(12) 0.033(4) Uani 1 1 d U
O3 O 1.260(2) 0.8675(8) 0.6755(12) 0.034(4) Uani 1 1 d .
O11 O 0.719(3) 0.7559(8) 0.1939(13) 0.039(5) Uani 1 1 d .
O10 O 0.432(2) 0.7459(9) 0.3006(12) 0.036(4) Uani 1 1 d .
N6 N 0.490(3) 0.4336(10) 0.3782(16) 0.041(6) Uani 1 1 d .
C21 C 0.581(3) 0.7523(11) 0.2981(17) 0.026(4) Uani 1 1 d U
O2W O 0.834(2) 0.7800(9) 0.5615(11) 0.038(5) Uani 1 1 d .
H2WA H 0.7799 0.7832 0.4997 0.046 Uiso 1 1 d R
H2WB H 0.7514 0.7682 0.5741 0.046 Uiso 1 1 d R
C22 C 0.572(3) 0.7487(11) 0.1960(17) 0.026(4) Uani 1 1 d U
O12 O 0.428(2) 0.7369(9) 0.1258(12) 0.038(5) Uani 1 1 d .
O1W O 1.308(2) 0.7573(8) 0.4310(12) 0.032(4) Uani 1 1 d .
H1WA H 1.4153 0.7478 0.4458 0.038 Uiso 1 1 d R
H1WB H 1.3094 0.7741 0.4801 0.038 Uiso 1 1 d R
O13 O 1.065(2) 0.6937(8) 0.2603(12) 0.037(4) Uani 1 1 d .
H13 H 1.0500 0.6637 0.2267 0.044 Uiso 1 1 d R
O4 O 1.258(3) 0.9529(9) 0.7375(14) 0.046(5) Uani 1 1 d .
O8 O 1.245(3) 0.8809(10) 0.2843(17) 0.061(6) Uani 1 1 d U
N1 N 0.795(3) 0.9406(10) 0.4326(17) 0.039(6) Uani 1 1 d .
C5 C 0.779(4) 0.9794(11) 0.493(2) 0.035(3) Uani 1 1 d U
C2 C 0.942(3) 0.9081(10) 0.4936(17) 0.026(3) Uani 1 1 d U
O5 O 0.927(3) 0.6671(9) 0.3874(14) 0.043(5) Uani 1 1 d .
C11 C 0.994(4) 0.6638(10) 0.4794(19) 0.031(3) Uani 1 1 d U
C13 C 1.011(4) 0.6103(10) 0.6288(19) 0.030(3) Uani 1 1 d U
N5 N 0.941(3) 0.5566(9) 0.6354(14) 0.033(5) Uani 1 1 d .
C10 C 0.499(4) 1.0233(12) 0.366(2) 0.035(3) Uani 1 1 d U
H10 H 0.4928 0.9929 0.3255 0.042 Uiso 1 1 calc R
C7 C 0.653(4) 1.0699(11) 0.523(2) 0.035(2) Uani 1 1 d U
H7 H 0.7468 1.0737 0.5855 0.043 Uiso 1 1 calc R
C6 C 0.643(4) 1.0246(11) 0.461(2) 0.035(2) Uani 1 1 d U
N2 N 0.917(3) 0.9754(9) 0.5861(16) 0.033(5) Uani 1 1 d .
C3 C 1.015(3) 0.9293(10) 0.5853(17) 0.026(3) Uani 1 1 d U
C1 C 0.990(3) 0.8613(10) 0.4452(17) 0.026(3) Uani 1 1 d U
C15 C 0.844(4) 0.5382(12) 0.541(2) 0.043(3) Uani 1 1 d U
N4 N 0.849(3) 0.5739(10) 0.4726(14) 0.034(5) Uani 1 1 d .
C12 C 0.957(4) 0.6187(10) 0.5297(19) 0.030(3) Uani 1 1 d U
N3 N 0.370(3) 1.0641(10) 0.3288(17) 0.041(6) Uani 1 1 d .
C8 C 0.509(4) 1.1096(12) 0.484(2) 0.036(2) Uani 1 1 d U
H8 H 0.5030 1.1383 0.5238 0.043 Uiso 1 1 calc R
C19 C 0.511(4) 0.3894(13) 0.438(2) 0.043(3) Uani 1 1 d U
H19 H 0.4394 0.3572 0.4156 0.051 Uiso 1 1 calc R
C18 C 0.641(4) 0.3933(13) 0.535(2) 0.043(3) Uani 1 1 d U
H18 H 0.6540 0.3636 0.5775 0.051 Uiso 1 1 calc R
C20 C 0.592(4) 0.4808(13) 0.414(2) 0.043(3) Uani 1 1 d U
H20 H 0.5656 0.5123 0.3732 0.051 Uiso 1 1 calc R
C9 C 0.383(4) 1.1067(12) 0.391(2) 0.036(3) Uani 1 1 d U
H9 H 0.2986 1.1356 0.3675 0.043 Uiso 1 1 calc R
O9 O 0.726(2) 0.7638(9) 0.3705(14) 0.045(5) Uani 1 1 d .
C4 C 1.191(3) 0.9164(10) 0.6750(17) 0.026(3) Uani 1 1 d U
C17 C 0.751(4) 0.4396(12) 0.570(2) 0.043(3) Uani 1 1 d U
H17 H 0.8377 0.4407 0.6349 0.051 Uiso 1 1 calc R
C16 C 0.733(4) 0.4852(12) 0.508(2) 0.043(3) Uani 1 1 d U
C14 C 1.116(4) 0.8569(14) 0.219(3) 0.052(8) Uani 1 1 d U

loop_
_atom_site_aniso_label
_atom_site_aniso_U_11
_atom_site_aniso_U_22
_atom_site_aniso_U_33
_atom_site_aniso_U_23
_atom_site_aniso_U_13
_atom_site_aniso_U_12
Gd1 0.0252(6) 0.0292(7) 0.0256(6) -0.0013(5) 0.0136(5) -0.0011(5)
Gd2 0.0249(6) 0.0273(6) 0.0246(6) -0.0010(5) 0.0136(5) -0.0007(5)
Ag2 0.0567(14) 0.0390(12) 0.0313(11) -0.0078(9) 0.0168(10) 0.0068(10)
Ag3 0.0657(16) 0.0597(16) 0.0322(12) 0.0054(11) 0.0202(12) 0.0205(13)
Ag1 0.0594(15) 0.0478(14) 0.0288(11) -0.0027(10) 0.0101(11) 0.0122(11)
O1 0.030(10) 0.025(9) 0.047(12) 0.007(8) 0.009(9) 0.009(8)
O6 0.084(16) 0.038(11) 0.063(14) -0.015(10) 0.063(13) -0.018(11)
O7 0.051(11) 0.025(9) 0.024(9) 0.003(7) 0.018(8) -0.017(8)
O2 0.042(8) 0.021(7) 0.024(7) 0.010(6) 0.005(6) 0.017(6)
O3 0.033(10) 0.046(11) 0.015(8) -0.001(8) 0.004(7) -0.006(8)
O11 0.041(11) 0.049(12) 0.035(10) -0.016(9) 0.025(9) -0.001(9)
O10 0.030(10) 0.065(13) 0.021(9) -0.008(9) 0.019(8) -0.007(9)
N6 0.039(13) 0.043(14) 0.031(12) -0.007(10) 0.007(11) -0.027(11)
C21 0.013(8) 0.038(9) 0.026(9) 0.005(7) 0.008(7) 0.011(7)
O2W 0.026(9) 0.080(14) 0.008(8) 0.004(8) 0.007(7) -0.012(9)
C22 0.013(8) 0.038(9) 0.026(9) 0.006(7) 0.008(7) 0.011(7)
O12 0.018(9) 0.064(13) 0.025(9) 0.001(9) 0.004(8) -0.016(8)
O1W 0.015(8) 0.066(12) 0.021(9) -0.019(8) 0.014(7) -0.010(8)
O13 0.044(11) 0.033(10) 0.023(9) -0.011(8) 0.007(8) -0.004(8)
O4 0.041(11) 0.043(12) 0.041(11) -0.018(9) 0.009(9) -0.001(9)
O8 0.067(10) 0.061(10) 0.055(9) -0.001(8) 0.026(8) -0.005(8)
N1 0.030(12) 0.046(14) 0.046(14) -0.014(11) 0.022(11) -0.009(11)
C5 0.044(6) 0.034(6) 0.037(6) 0.004(5) 0.027(5) -0.012(5)
C2 0.034(6) 0.020(6) 0.025(6) -0.002(5) 0.015(5) -0.001(5)
O5 0.061(13) 0.051(12) 0.035(11) 0.009(9) 0.036(10) 0.013(10)
C11 0.046(8) 0.017(7) 0.038(8) -0.004(6) 0.027(7) -0.013(6)
C13 0.045(8) 0.017(7) 0.038(8) -0.004(6) 0.027(7) -0.013(6)
N5 0.036(12) 0.036(12) 0.016(10) -0.009(9) 0.002(9) -0.003(10)
C10 0.044(6) 0.034(6) 0.037(6) 0.004(5) 0.026(5) -0.012(5)
C7 0.044(6) 0.034(5) 0.037(6) 0.004(5) 0.026(5) -0.012(5)
C6 0.044(6) 0.034(5) 0.037(6) 0.004(5) 0.027(5) -0.012(5)
N2 0.027(11) 0.039(13) 0.038(12) -0.011(10) 0.019(10) 0.001(9)
C3 0.034(6) 0.021(6) 0.025(6) -0.002(5) 0.015(5) -0.001(5)
C1 0.034(6) 0.020(6) 0.025(6) -0.002(5) 0.015(5) 0.000(5)
C15 0.058(7) 0.040(6) 0.035(6) -0.003(5) 0.025(5) -0.010(5)
N4 0.036(12) 0.056(15) 0.010(9) -0.008(9) 0.009(9) -0.016(11)
C12 0.045(8) 0.017(7) 0.038(8) -0.004(6) 0.027(7) -0.013(6)
N3 0.048(14) 0.039(13) 0.039(14) 0.004(11) 0.023(12) -0.001(11)
C8 0.044(6) 0.034(6) 0.038(6) 0.004(5) 0.026(5) -0.011(5)
C19 0.058(7) 0.039(6) 0.035(6) -0.003(5) 0.025(5) -0.010(5)
C18 0.058(7) 0.040(6) 0.035(6) -0.003(5) 0.025(5) -0.010(5)
C20 0.058(7) 0.040(6) 0.035(6) -0.003(5) 0.025(5) -0.010(5)
C9 0.044(6) 0.034(6) 0.038(6) 0.004(5) 0.026(5) -0.011(5)
O9 0.009(8) 0.065(14) 0.043(12) -0.005(10) -0.003(8) -0.009(8)
C4 0.034(6) 0.021(6) 0.025(6) -0.002(5) 0.015(5) -0.001(5)
C17 0.058(7) 0.040(6) 0.035(6) -0.003(5) 0.025(5) -0.010(5)
C16 0.058(7) 0.040(6) 0.035(6) -0.003(5) 0.025(5) -0.010(5)
C14 0.051(11) 0.050(11) 0.055(11) 0.005(8) 0.024(9) 0.012(8)

loop_
_atom_type_symbol
_atom_type_description
_atom_type_scat_dispersion_real
_atom_type_scat_dispersion_imag
_atom_type_scat_source
C C 0.0033 0.0016 'International Tables Vol C Tables 4.2.6.8 and 6.1.1.4'
Ag Ag -0.8971 1.1015 'International Tables Vol C Tables 4.2.6.8 and 6.1.1.4'
Gd Gd -0.1653 3.9035 'International Tables Vol C Tables 4.2.6.8 and 6.1.1.4'
O O 0.0106 0.0060 'International Tables Vol C Tables 4.2.6.8 and 6.1.1.4'
N N 0.0061 0.0033 'International Tables Vol C Tables 4.2.6.8 and 6.1.1.4'
H H 0.0000 0.0000 'International Tables Vol C Tables 4.2.6.8 and 6.1.1.4'

loop_
_geom_angle_atom_site_label_1
_geom_angle_atom_site_label_2
_geom_angle_atom_site_label_3
_geom_angle
_geom_angle_site_symmetry_1
_geom_angle_site_symmetry_3
O13 Gd1 O1W 78.8(6) . .
O13 Gd1 O11 79.8(6) . .
O1W Gd1 O11 153.1(6) . .
O13 Gd1 O5 72.5(6) . .
O1W Gd1 O5 99.9(7) . .
O11 Gd1 O5 88.9(7) . .
O13 Gd1 O9 127.8(7) . .
O1W Gd1 O9 140.5(6) . .
O11 Gd1 O9 66.3(6) . .
O5 Gd1 O9 68.5(7) . .
O13 Gd1 O7 68.1(6) . .
O1W Gd1 O7 81.2(6) . .
O11 Gd1 O7 75.8(6) . .
O5 Gd1 O7 139.7(6) . .
O9 Gd1 O7 132.6(7) . .
O13 Gd1 O1 145.1(7) . .
O1W Gd1 O1 102.1(6) . .
O11 Gd1 O1 86.5(6) . .
O5 Gd1 O1 139.5(6) . .
O9 Gd1 O1 72.9(7) . .
O7 Gd1 O1 77.5(6) . .
O13 Gd1 O2 151.9(6) . .
O1W Gd1 O2 74.3(6) . .
O11 Gd1 O2 128.3(6) . .
O5 Gd1 O2 104.3(6) . .
O9 Gd1 O2 72.7(6) . .
O7 Gd1 O2 114.6(6) . .
O1 Gd1 O2 51.4(6) . .
O13 Gd1 O6 104.0(6) . .
O1W Gd1 O6 72.4(6) . .
O11 Gd1 O6 129.0(6) . .
O5 Gd1 O6 47.3(6) . .
O9 Gd1 O6 72.8(6) . .
O7 Gd1 O6 153.6(6) . .
O1 Gd1 O6 109.5(6) . .
O2 Gd1 O6 60.3(5) . .
O13 Gd1 Gd2 31.1(5) . 4_575
O1W Gd1 Gd2 75.6(4) . 4_575
O11 Gd1 Gd2 77.6(4) . 4_575
O5 Gd1 Gd2 103.5(4) . 4_575
O9 Gd1 Gd2 142.9(4) . 4_575
O7 Gd1 Gd2 37.2(4) . 4_575
O1 Gd1 Gd2 114.6(5) . 4_575
O2 Gd1 Gd2 141.9(4) . 4_575
O6 Gd1 Gd2 129.6(4) . 4_575
O13 Gd1 H1WB 97.6 . .
O1W Gd1 H1WB 19.6 . .
O11 Gd1 H1WB 169.0 . .
O5 Gd1 H1WB 100.6 . .
O9 Gd1 H1WB 122.3 . .
O7 Gd1 H1WB 93.2 . .
O1 Gd1 H1WB 89.8 . .
O2 Gd1 H1WB 54.9 . .
O6 Gd1 H1WB 62.0 . .
Gd2 Gd1 H1WB 94.6 4_575 .
O3 Gd2 O13 78.9(6) . 4_576
O3 Gd2 O6 138.6(6) . .
O13 Gd2 O6 139.1(7) 4_576 .
O3 Gd2 O2 72.5(6) . .
O13 Gd2 O2 125.8(6) 4_576 .
O6 Gd2 O2 70.3(7) . .
O3 Gd2 O2W 107.9(7) . .
O13 Gd2 O2W 74.3(6) 4_576 .
O6 Gd2 O2W 77.2(7) . .
O2 Gd2 O2W 72.3(6) . .
O3 Gd2 O7 144.4(6) . 4_576
O13 Gd2 O7 68.7(6) 4_576 4_576
O6 Gd2 O7 77.0(6) . 4_576
O2 Gd2 O7 139.4(6) . 4_576
O2W Gd2 O7 77.7(6) . 4_576
O3 Gd2 O12 81.3(7) . 4_676
O13 Gd2 O12 142.3(6) 4_576 4_676
O6 Gd2 O12 73.2(7) . 4_676
O2 Gd2 O12 76.9(6) . 4_676
O2W Gd2 O12 142.9(5) . 4_676
O7 Gd2 O12 115.9(6) 4_576 4_676
O3 Gd2 O10 85.2(6) . 4_676
O13 Gd2 O10 81.1(6) 4_576 4_676
O6 Gd2 O10 111.8(8) . 4_676
O2 Gd2 O10 138.6(6) . 4_676
O2W Gd2 O10 149.0(5) . 4_676
O7 Gd2 O10 75.8(6) 4_576 4_676
O12 Gd2 O10 65.4(5) 4_676 4_676
O3 Gd2 Gd1 107.5(4) . 4_576
O13 Gd2 Gd1 30.3(4) 4_576 4_576
O6 Gd2 Gd1 113.4(4) . 4_576
O2 Gd2 Gd1 145.2(4) . 4_576
O2W Gd2 Gd1 75.0(4) . 4_576
O7 Gd2 Gd1 38.5(4) 4_576 4_576
O12 Gd2 Gd1 137.9(4) 4_676 4_576
O10 Gd2 Gd1 74.3(4) 4_676 4_576
N5 Ag2 N2 178.3(8) 2_756 .
N5 Ag2 Ag1 90.2(6) 2_756 3_776
N2 Ag2 Ag1 90.9(6) . 3_776
N3 Ag3 N4 167.8(9) . 2_655
N3 Ag3 O5 115.6(8) . 2_655
N4 Ag3 O5 72.0(7) 2_655 2_655
N6 Ag1 N1 166.5(9) 2_655 .
N6 Ag1 O1 121.2(7) 2_655 .
N1 Ag1 O1 71.0(8) . .
N6 Ag1 Ag2 98.1(7) 2_655 3_776
N1 Ag1 Ag2 91.3(6) . 3_776
O1 Ag1 Ag2 71.2(4) . 3_776
C1 O1 Gd1 93.5(14) . .
C1 O1 Ag1 110.6(15) . .
Gd1 O1 Ag1 140.6(8) . .
C11 O6 Gd2 151.8(17) . .
C11 O6 Gd1 85.8(15) . .
Gd2 O6 Gd1 108.5(7) . .
C14 O7 Gd2 127.3(18) . 4_575
C14 O7 Gd1 124.2(18) . .
Gd2 O7 Gd1 104.2(6) 4_575 .
C1 O2 Gd2 137.9(16) . .
C1 O2 Gd1 94.5(14) . .
Gd2 O2 Gd1 120.9(7) . .
C4 O3 Gd2 135.1(16) . .
C22 O11 Gd1 121.0(16) . .
C21 O10 Gd2 120.0(15) . 4_475
C19 N6 C20 120(2) . .
C19 N6 Ag1 124.3(18) . 2_645
C20 N6 Ag1 115.8(19) . 2_645
O9 C21 O10 125(2) . .
O9 C21 C22 120(2) . .
O10 C21 C22 116(2) . .
Gd2 O2W H2WA 121.1 . .
Gd2 O2W H2WB 133.7 . .
H2WA O2W H2WB 101.9 . .
O12 C22 O11 126(2) . .
O12 C22 C21 119(2) . .
O11 C22 C21 115(2) . .
C22 O12 Gd2 120.2(16) . 4_475
Gd1 O1W H1WA 158.4 . .
Gd1 O1W H1WB 93.3 . .
H1WA O1W H1WB 107.7 . .
Gd1 O13 Gd2 118.6(8) . 4_575
Gd1 O13 H13 156.0 . .
Gd2 O13 H13 78.8 4_575 .
C5 N1 C2 104(2) . .
C5 N1 Ag1 133(2) . .
C2 N1 Ag1 121.3(16) . .
N1 C5 N2 112(2) . .
N1 C5 C6 125(3) . .
N2 C5 C6 123(2) . .
C3 C2 N1 110(2) . .
C3 C2 C1 134(2) . .
N1 C2 C1 116(2) . .
C11 O5 Gd1 108.9(16) . .
C11 O5 Ag3 105.8(15) . 2_645
Gd1 O5 Ag3 145.3(8) . 2_645
O5 C11 O6 118(2) . .
O5 C11 C12 124(2) . .
O6 C11 C12 118(2) . .
C12 C13 N5 105(2) . .
C12 C13 C14 135(2) . 4_576
N5 C13 C14 119(2) . 4_576
C15 N5 C13 106(2) . .
C15 N5 Ag2 132.9(19) . 2_746
C13 N5 Ag2 121.2(16) . 2_746
N3 C10 C6 124(3) . .
N3 C10 H10 118.1 . .
C6 C10 H10 118.1 . .
C6 C7 C8 116(3) . .
C6 C7 H7 122.1 . .
C8 C7 H7 122.1 . .
C7 C6 C10 119(3) . .
C7 C6 C5 122(3) . .
C10 C6 C5 119(2) . .
C3 N2 C5 106(2) . .
C3 N2 Ag2 118.2(17) . .
C5 N2 Ag2 135.8(18) . .
C2 C3 N2 108(2) . .
C2 C3 C4 132(2) . .
N2 C3 C4 119(2) . .
O2 C1 O1 119(2) . .
O2 C1 C2 121(2) . .
O1 C1 C2 119(2) . .
N4 C15 N5 114(2) . .
N4 C15 C16 119(2) . .
N5 C15 C16 127(2) . .
C15 N4 C12 103(2) . .
C15 N4 Ag3 136.4(19) . 2_645
C12 N4 Ag3 120.6(16) . 2_645
C13 C12 N4 112(2) . .
C13 C12 C11 131(2) . .
N4 C12 C11 117(2) . .
C9 N3 C10 116(2) . .
C9 N3 Ag3 123.7(19) . .
C10 N3 Ag3 116.7(18) . .
C9 C8 C7 122(3) . .
C9 C8 H8 119.2 . .
C7 C8 H8 119.2 . .
N6 C19 C18 118(3) . .
N6 C19 H19 120.9 . .
C18 C19 H19 120.9 . .
C17 C18 C19 122(3) . .
C17 C18 H18 118.9 . .
C19 C18 H18 118.9 . .
N6 C20 C16 124(3) . .
N6 C20 H20 117.9 . .
C16 C20 H20 117.9 . .
C8 C9 N3 124(3) . .
C8 C9 H9 117.9 . .
N3 C9 H9 117.9 . .
C21 O9 Gd1 115.8(17) . .
O4 C4 O3 125(2) . .
O4 C4 C3 119(2) . .
O3 C4 C3 116(2) . .
C18 C17 C16 120(3) . .
C18 C17 H17 120.1 . .
C16 C17 H17 120.1 . .
C20 C16 C17 115(3) . .
C20 C16 C15 121(3) . .
C17 C16 C15 123(3) . .
O8 C14 O7 126(3) . .
O8 C14 C13 117(3) . 4_575
O7 C14 C13 117(3) . 4_575

loop_
_geom_bond_atom_site_label_1
_geom_bond_atom_site_label_2
_geom_bond_distance
_geom_bond_site_symmetry_2
Gd1 O13 2.240(18) .
Gd1 O1W 2.332(16) .
Gd1 O11 2.424(19) .
Gd1 O5 2.43(2) .
Gd1 O9 2.503(19) .
Gd1 O7 2.505(16) .
Gd1 O1 2.506(17) .
Gd1 O2 2.510(17) .
Gd1 O6 2.90(2) .
Gd1 H1WB 2.5275 .
Gd2 O3 2.275(18) .
Gd2 O13 2.290(19) 4_576
Gd2 O6 2.352(19) .
Gd2 O2 2.405(16) .
Gd2 O2W 2.417(17) .
Gd2 O7 2.431(18) 4_576
Gd2 O12 2.480(17) 4_676
Gd2 O10 2.486(17) 4_676
Ag2 N5 2.15(2) 2_756
Ag2 N2 2.18(2) .
Ag2 Ag1 3.040(4) 3_776
Ag3 N3 2.07(2) .
Ag3 N4 2.100(19) 2_655
Ag3 O5 2.59(2) 2_655
Ag1 N6 2.13(2) 2_655
Ag1 N1 2.17(2) .
Ag1 O1 2.526(17) .
Ag1 Ag2 3.040(4) 3_776
O1 C1 1.28(3) .
O6 C11 1.28(3) .
O7 C14 1.32(4) .
O7 Gd2 2.431(18) 4_575
O2 C1 1.24(3) .
O3 C4 1.29(3) .
O11 C22 1.26(3) .
O10 C21 1.28(3) .
O10 Gd2 2.486(17) 4_475
N6 C19 1.35(4) .
N6 C20 1.36(3) .
N6 Ag1 2.13(2) 2_645
C21 O9 1.25(3) .
C21 C22 1.54(3) .
O2W H2WA 0.8500 .
O2W H2WB 0.8498 .
C22 O12 1.23(3) .
O12 Gd2 2.480(17) 4_475
O1W H1WA 0.8500 .
O1W H1WB 0.8500 .
O13 Gd2 2.290(19) 4_575
O13 H13 0.8500 .
O4 C4 1.22(3) .
O8 C14 1.23(4) .
N1 C5 1.35(3) .
N1 C2 1.39(3) .
C5 N2 1.38(3) .
C5 C6 1.47(4) .
C2 C3 1.35(3) .
C2 C1 1.49(3) .
O5 C11 1.27(3) .
O5 Ag3 2.59(2) 2_645
C11 C12 1.43(3) .
C13 C12 1.39(4) .
C13 N5 1.42(3) .
C13 C14 1.47(4) 4_576
N5 C15 1.37(3) .
N5 Ag2 2.15(2) 2_746
C10 N3 1.37(4) .
C10 C6 1.42(4) .
C10 H10 0.9300 .
C7 C6 1.41(4) .
C7 C8 1.43(4) .
C7 H7 0.9300 .
N2 C3 1.37(3) .
C3 C4 1.52(3) .
C15 N4 1.36(3) .
C15 C16 1.50(4) .
N4 C12 1.41(3) .
N4 Ag3 2.100(19) 2_645
N3 C9 1.36(4) .
C8 C9 1.34(4) .
C8 H8 0.9300 .
C19 C18 1.39(4) .
C19 H19 0.9300 .
C18 C17 1.37(4) .
C18 H18 0.9300 .
C20 C16 1.39(4) .
C20 H20 0.9300 .
C9 H9 0.9300 .
C17 C16 1.40(4) .
C17 H17 0.9300 .
C14 C13 1.47(4) 4_575

loop_
_geom_torsion_atom_site_label_1
_geom_torsion_atom_site_label_2
_geom_torsion_atom_site_label_3
_geom_torsion_atom_site_label_4
_geom_torsion
_geom_torsion_site_symmetry_1
_geom_torsion_site_symmetry_4
O13 Gd1 O1 C1 -152.0(15) . .
O1W Gd1 O1 C1 -64.4(15) . .
O11 Gd1 O1 C1 141.4(15) . .
O5 Gd1 O1 C1 57.2(18) . .
O9 Gd1 O1 C1 75.1(15) . .
O7 Gd1 O1 C1 -142.4(15) . .
O2 Gd1 O1 C1 -6.1(14) . .
O6 Gd1 O1 C1 11.1(16) . .
Gd2 Gd1 O1 C1 -143.9(13) 4_575 .
O13 Gd1 O1 Ag1 78.9(17) . .
O1W Gd1 O1 Ag1 166.6(12) . .
O11 Gd1 O1 Ag1 12.3(13) . .
O5 Gd1 O1 Ag1 -71.9(17) . .
O9 Gd1 O1 Ag1 -54.0(13) . .
O7 Gd1 O1 Ag1 88.6(13) . .
O2 Gd1 O1 Ag1 -135.2(16) . .
O6 Gd1 O1 Ag1 -118.0(13) . .
Gd2 Gd1 O1 Ag1 87.0(13) 4_575 .
N6 Ag1 O1 C1 -166.7(16) 2_655 .
N1 Ag1 O1 C1 7.0(16) . .
Ag2 Ag1 O1 C1 105.2(16) 3_776 .
N6 Ag1 O1 Gd1 -42.6(17) 2_655 .
N1 Ag1 O1 Gd1 131.1(15) . .
Ag2 Ag1 O1 Gd1 -130.7(14) 3_776 .
O3 Gd2 O6 C11 -144(4) . .
O13 Gd2 O6 C11 6(5) 4_576 .
O2 Gd2 O6 C11 -117(4) . .
O2W Gd2 O6 C11 -41(4) . .
O7 Gd2 O6 C11 39(4) 4_576 .
O12 Gd2 O6 C11 162(4) 4_676 .
O10 Gd2 O6 C11 108(4) 4_676 .
Gd1 Gd2 O6 C11 26(4) 4_576 .
O3 Gd2 O6 Gd1 -26.2(15) . .
O13 Gd2 O6 Gd1 123.3(8) 4_576 .
O2 Gd2 O6 Gd1 1.0(6) . .
O2W Gd2 O6 Gd1 76.5(8) . .
O7 Gd2 O6 Gd1 156.6(9) 4_576 .
O12 Gd2 O6 Gd1 -80.8(7) 4_676 .
O10 Gd2 O6 Gd1 -134.7(7) 4_676 .
Gd1 Gd2 O6 Gd1 143.7(4) 4_576 .
O13 Gd1 O6 C11 -51.2(17) . .
O1W Gd1 O6 C11 -124.3(17) . .
O11 Gd1 O6 C11 36.9(18) . .
O5 Gd1 O6 C11 -1.7(15) . .
O9 Gd1 O6 C11 74.6(16) . .
O7 Gd1 O6 C11 -119.9(18) . .
O1 Gd1 O6 C11 138.7(15) . .
O2 Gd1 O6 C11 154.1(18) . .
Gd2 Gd1 O6 C11 -71.2(17) 4_575 .
O13 Gd1 O6 Gd2 153.7(8) . .
O1W Gd1 O6 Gd2 80.5(8) . .
O11 Gd1 O6 Gd2 -118.2(8) . .
O5 Gd1 O6 Gd2 -156.9(12) . .
O9 Gd1 O6 Gd2 -80.5(8) . .
O7 Gd1 O6 Gd2 84.9(14) . .
O1 Gd1 O6 Gd2 -16.4(10) . .
O2 Gd1 O6 Gd2 -1.0(7) . .
Gd2 Gd1 O6 Gd2 133.7(5) 4_575 .
O13 Gd1 O7 C14 -162(2) . .
O1W Gd1 O7 C14 -80(2) . .
O11 Gd1 O7 C14 114(2) . .
O5 Gd1 O7 C14 -175(2) . .
O9 Gd1 O7 C14 76(2) . .
O1 Gd1 O7 C14 24(2) . .
O2 Gd1 O7 C14 -12(2) . .
O6 Gd1 O7 C14 -85(3) . .
Gd2 Gd1 O7 C14 -158(3) 4_575 .
O13 Gd1 O7 Gd2 -3.6(6) . 4_575
O1W Gd1 O7 Gd2 77.8(7) . 4_575
O11 Gd1 O7 Gd2 -88.1(7) . 4_575
O5 Gd1 O7 Gd2 -17.3(13) . 4_575
O9 Gd1 O7 Gd2 -125.5(8) . 4_575
O1 Gd1 O7 Gd2 -177.6(8) . 4_575
O2 Gd1 O7 Gd2 145.9(6) . 4_575
O6 Gd1 O7 Gd2 73.5(13) . 4_575
O3 Gd2 O2 C1 -57(2) . .
O13 Gd2 O2 C1 5(3) 4_576 .
O6 Gd2 O2 C1 142(3) . .
O2W Gd2 O2 C1 59(2) . .
O7 Gd2 O2 C1 103(2) 4_576 .
O12 Gd2 O2 C1 -142(3) 4_676 .
O10 Gd2 O2 C1 -117(2) 4_676 .
Gd1 Gd2 O2 C1 39(3) 4_576 .
O3 Gd2 O2 Gd1 160.3(10) . .
O13 Gd2 O2 Gd1 -138.3(8) 4_576 .
O6 Gd2 O2 Gd1 -1.3(8) . .
O2W Gd2 O2 Gd1 -83.7(9) . .
O7 Gd2 O2 Gd1 -39.4(13) 4_576 .
O12 Gd2 O2 Gd1 75.3(9) 4_676 .
O10 Gd2 O2 Gd1 99.7(11) 4_676 .
Gd1 Gd2 O2 Gd1 -104.1(8) 4_576 .
O13 Gd1 O2 C1 143.6(16) . .
O1W Gd1 O2 C1 126.6(16) . .
O11 Gd1 O2 C1 -36.8(18) . .
O5 Gd1 O2 C1 -136.9(15) . .
O9 Gd1 O2 C1 -75.3(16) . .
O7 Gd1 O2 C1 54.3(16) . .
O1 Gd1 O2 C1 6.3(14) . .
O6 Gd1 O2 C1 -155.0(17) . .
Gd2 Gd1 O2 C1 87.6(16) 4_575 .
O13 Gd1 O2 Gd2 -60.4(17) . .
O1W Gd1 O2 Gd2 -77.3(9) . .
O11 Gd1 O2 Gd2 119.3(8) . .
O5 Gd1 O2 Gd2 19.2(10) . .
O9 Gd1 O2 Gd2 80.8(9) . .
O7 Gd1 O2 Gd2 -149.7(8) . .
O1 Gd1 O2 Gd2 162.4(12) . .
O6 Gd1 O2 Gd2 1.1(7) . .
Gd2 Gd1 O2 Gd2 -116.3(7) 4_575 .
O13 Gd2 O3 C4 -51(2) 4_576 .
O6 Gd2 O3 C4 109(2) . .
O2 Gd2 O3 C4 82(2) . .
O2W Gd2 O3 C4 18(2) . .
O7 Gd2 O3 C4 -76(2) 4_576 .
O12 Gd2 O3 C4 161(2) 4_676 .
O10 Gd2 O3 C4 -133(2) 4_676 .
Gd1 Gd2 O3 C4 -61(2) 4_576 .
O13 Gd1 O11 C22 128(2) . .
O1W Gd1 O11 C22 165.6(18) . .
O5 Gd1 O11 C22 55.5(19) . .
O9 Gd1 O11 C22 -11.4(18) . .
O7 Gd1 O11 C22 -162(2) . .
O1 Gd1 O11 C22 -84.2(19) . .
O2 Gd1 O11 C22 -52(2) . .
O6 Gd1 O11 C22 28(2) . .
Gd2 Gd1 O11 C22 160(2) 4_575 .
Gd2 O10 C21 O9 180(2) 4_475 .
Gd2 O10 C21 C22 4(3) 4_475 .
Gd1 O11 C22 O12 -167(2) . .
Gd1 O11 C22 C21 10(3) . .
O9 C21 C22 O12 180(2) . .
O10 C21 C22 O12 -4(4) . .
O9 C21 C22 O11 3(4) . .
O10 C21 C22 O11 179(2) . .
O11 C22 O12 Gd2 179(2) . 4_475
C21 C22 O12 Gd2 3(3) . 4_475
O1W Gd1 O13 Gd2 -80.8(9) . 4_575
O11 Gd1 O13 Gd2 82.9(9) . 4_575
O5 Gd1 O13 Gd2 174.9(10) . 4_575
O9 Gd1 O13 Gd2 131.9(8) . 4_575
O7 Gd1 O13 Gd2 4.2(7) . 4_575
O1 Gd1 O13 Gd2 14.4(16) . 4_575
O2 Gd1 O13 Gd2 -97.4(14) . 4_575
O6 Gd1 O13 Gd2 -149.3(8) . 4_575
N6 Ag1 N1 C5 -36(5) 2_655 .
O1 Ag1 N1 C5 168(3) . .
Ag2 Ag1 N1 C5 98(2) 3_776 .
N6 Ag1 N1 C2 159(4) 2_655 .
O1 Ag1 N1 C2 2.4(18) . .
Ag2 Ag1 N1 C2 -67.1(19) 3_776 .
C2 N1 C5 N2 5(3) . .
Ag1 N1 C5 N2 -162.3(18) . .
C2 N1 C5 C6 179(2) . .
Ag1 N1 C5 C6 11(4) . .
C5 N1 C2 C3 -3(3) . .
Ag1 N1 C2 C3 165.8(17) . .
C5 N1 C2 C1 -180(2) . .
Ag1 N1 C2 C1 -11(3) . .
O13 Gd1 O5 C11 131.2(18) . .
O1W Gd1 O5 C11 56.4(18) . .
O11 Gd1 O5 C11 -149.1(18) . .
O9 Gd1 O5 C11 -84.2(17) . .
O7 Gd1 O5 C11 144.5(16) . .
O1 Gd1 O5 C11 -66(2) . .
O2 Gd1 O5 C11 -19.7(18) . .
O6 Gd1 O5 C11 1.8(16) . .
Gd2 Gd1 O5 C11 133.9(17) 4_575 .
O13 Gd1 O5 Ag3 -49.5(14) . 2_645
O1W Gd1 O5 Ag3 -124.3(14) . 2_645
O11 Gd1 O5 Ag3 30.2(14) . 2_645
O9 Gd1 O5 Ag3 95.1(15) . 2_645
O7 Gd1 O5 Ag3 -36(2) . 2_645
O1 Gd1 O5 Ag3 113.5(14) . 2_645
O2 Gd1 O5 Ag3 159.6(13) . 2_645
O6 Gd1 O5 Ag3 -178.9(19) . 2_645
Gd2 Gd1 O5 Ag3 -46.8(15) 4_575 2_645
Gd1 O5 C11 O6 -3(3) . .
Ag3 O5 C11 O6 177(2) 2_645 .
Gd1 O5 C11 C12 171(2) . .
Ag3 O5 C11 C12 -9(3) 2_645 .
Gd2 O6 C11 O5 125(4) . .
Gd1 O6 C11 O5 3(2) . .
Gd2 O6 C11 C12 -49(6) . .
Gd1 O6 C11 C12 -172(2) . .
C12 C13 N5 C15 -3(3) . .
C14 C13 N5 C15 177(3) 4_576 .
C12 C13 N5 Ag2 172.5(17) . 2_746
C14 C13 N5 Ag2 -7(3) 4_576 2_746
C8 C7 C6 C10 3(3) . .
C8 C7 C6 C5 -178(2) . .
N3 C10 C6 C7 1(4) . .
N3 C10 C6 C5 -178(2) . .
N1 C5 C6 C7 -168(2) . .
N2 C5 C6 C7 5(4) . .
N1 C5 C6 C10 11(4) . .
N2 C5 C6 C10 -176(2) . .
N1 C5 N2 C3 -5(3) . .
C6 C5 N2 C3 -178(2) . .
N1 C5 N2 Ag2 -177.2(18) . .
C6 C5 N2 Ag2 9(4) . .
Ag1 Ag2 N2 C3 72.7(18) 3_776 .
Ag1 Ag2 N2 C5 -115(2) 3_776 .
N1 C2 C3 N2 1(3) . .
C1 C2 C3 N2 176(3) . .
N1 C2 C3 C4 -169(2) . .
C1 C2 C3 C4 7(5) . .
C5 N2 C3 C2 2(3) . .
Ag2 N2 C3 C2 176.4(16) . .
C5 N2 C3 C4 173(2) . .
Ag2 N2 C3 C4 -12(3) . .
Gd2 O2 C1 O1 -159.8(17) . .
Gd1 O2 C1 O1 -11(2) . .
Gd2 O2 C1 C2 15(4) . .
Gd1 O2 C1 C2 163(2) . .
Gd1 O1 C1 O2 11(2) . .
Ag1 O1 C1 O2 159.4(19) . .
Gd1 O1 C1 C2 -163(2) . .
Ag1 O1 C1 C2 -15(3) . .
C3 C2 C1 O2 28(4) . .
N1 C2 C1 O2 -156(2) . .
C3 C2 C1 O1 -157(3) . .
N1 C2 C1 O1 18(3) . .
C13 N5 C15 N4 2(3) . .
Ag2 N5 C15 N4 -172.3(19) 2_746 .
C13 N5 C15 C16 -175(3) . .
Ag2 N5 C15 C16 10(5) 2_746 .
N5 C15 N4 C12 -1(3) . .
C16 C15 N4 C12 177(3) . .
N5 C15 N4 Ag3 171.5(19) . 2_645
C16 C15 N4 Ag3 -11(5) . 2_645
N5 C13 C12 N4 3(3) . .
C14 C13 C12 N4 -178(3) 4_576 .
N5 C13 C12 C11 -177(3) . .
C14 C13 C12 C11 3(6) 4_576 .
C15 N4 C12 C13 -1(3) . .
Ag3 N4 C12 C13 -175.0(18) 2_645 .
C15 N4 C12 C11 178(3) . .
Ag3 N4 C12 C11 4(3) 2_645 .
O5 C11 C12 C13 -176(3) . .
O6 C11 C12 C13 -2(5) . .
O5 C11 C12 N4 5(4) . .
O6 C11 C12 N4 179(2) . .
C6 C10 N3 C9 -2(4) . .
C6 C10 N3 Ag3 157.0(19) . .
N4 Ag3 N3 C9 123(4) 2_655 .
O5 Ag3 N3 C9 -3(2) 2_655 .
N4 Ag3 N3 C10 -34(5) 2_655 .
O5 Ag3 N3 C10 -160.1(17) 2_655 .
C6 C7 C8 C9 -6(4) . .
C20 N6 C19 C18 -2(4) . .
Ag1 N6 C19 C18 172(2) 2_645 .
N6 C19 C18 C17 -2(5) . .
C19 N6 C20 C16 8(5) . .
Ag1 N6 C20 C16 -167(2) 2_645 .
C7 C8 C9 N3 6(4) . .
C10 N3 C9 C8 -2(4) . .
Ag3 N3 C9 C8 -159(2) . .
O10 C21 O9 Gd1 171(2) . .
C22 C21 O9 Gd1 -13(3) . .
O13 Gd1 O9 C21 -42(2) . .
O1W Gd1 O9 C21 -165.8(17) . .
O11 Gd1 O9 C21 12.1(18) . .
O5 Gd1 O9 C21 -86.5(19) . .
O7 Gd1 O9 C21 52(2) . .
O1 Gd1 O9 C21 106(2) . .
O2 Gd1 O9 C21 160(2) . .
O6 Gd1 O9 C21 -137(2) . .
Gd2 Gd1 O9 C21 -3(2) 4_575 .
Gd2 O3 C4 O4 134(2) . .
Gd2 O3 C4 C3 -50(3) . .
C2 C3 C4 O4 154(3) . .
N2 C3 C4 O4 -15(4) . .
C2 C3 C4 O3 -23(4) . .
N2 C3 C4 O3 168(2) . .
C19 C18 C17 C16 1(5) . .
N6 C20 C16 C17 -8(5) . .
N6 C20 C16 C15 178(3) . .
C18 C17 C16 C20 4(4) . .
C18 C17 C16 C15 178(3) . .
N4 C15 C16 C20 -22(5) . .
N5 C15 C16 C20 155(3) . .
N4 C15 C16 C17 164(3) . .
N5 C15 C16 C17 -18(5) . .
Gd2 O7 C14 O8 -93(4) 4_575 .
Gd1 O7 C14 O8 60(4) . .
Gd2 O7 C14 C13 81(3) 4_575 4_575
Gd1 O7 C14 C13 -126(2) . 4_575
